data_2014701
loop_
_publ_author_name
'Xin-Hua Li'
'Hong-Ping Xiao'
'Sai-Zhen Yang'

_publ_section_title
;\m-1,2-Bis(4-pyridyl)ethene-\k^2^<i>N</i>:<i>N</i>'-bis(tetraaqua{4-[2-(4-pyridinio)ethenyl]pyridine-\k<i>N</i>}cobalt(II))
 hexaaquacobalt(II) tetrakis(sulfate) octahydrate
;
_journal_issue 2
_journal_name_full 'Acta Crystallographica Section C'
_journal_page_first m112
_journal_page_last m114
_journal_paper_doi 10.1107/S0108270104030434
_journal_volume 61
_journal_year 2005
_chemical_formula_iupac '[Co2 (C12 H11 N2)2 (C12 H10 N2) (H2 O)8] [Co (H2 O)6] (S O4)4, 8H2 O'
_chemical_formula_moiety 'C36 H48 Co2 N6 O8 6+, Co H12 O6 2+, 4O4 S 2-, 8H2 O'
_chemical_formula_sum 'C36 H76 Co3 N6 O38 S4'
_chemical_formula_weight 1506.06
_chemical_name_systematic
;
\m-1,2-Bis(4-pyridyl)ethene-\k^2^N:N'-bis(tetraaqua{4-[2-(4-
pyridinio)ethenyl]pyridine-\kN}cobalt(II)) hexaaquacobalt(II)
tetrakis(sulfate) octahydrate
;
_space_group_IT_number 14
_symmetry_cell_setting monoclinic
_symmetry_space_group_name_Hall '-P 2ybc'
_symmetry_space_group_name_H-M 'P 1 21/c 1'
_atom_sites_solution_hydrogens geom
_atom_sites_solution_primary direct
_atom_sites_solution_secondary difmap
_audit_creation_method SHELXL-97
_cell_angle_alpha 90.00
_cell_angle_beta 93.895(2)
_cell_angle_gamma 90.00
_cell_formula_units_Z 2
_cell_length_a 10.2353(8)
_cell_length_b 12.1885(9)
_cell_length_c 24.9647(19)
_cell_measurement_reflns_used 5517
_cell_measurement_temperature 298(2)
_cell_measurement_theta_max 25.10
_cell_measurement_theta_min 1.86
_cell_volume 3107.2(4)
_computing_cell_refinement 'SAINT (Bruker, 2000)'
_computing_data_collection 'SMART (Bruker, 2000)'
_computing_data_reduction SAINT
_computing_molecular_graphics 'ORTEPII (Johnson, 1976)'
_computing_publication_material SHELXL97
_computing_structure_refinement 'SHELXL97 (Sheldrick, 1997)'
_computing_structure_solution 'SHELXS97 (Sheldrick, 1997)'
_diffrn_ambient_temperature 298(2)
_diffrn_measured_fraction_theta_full 0.998
_diffrn_measured_fraction_theta_max 0.998
_diffrn_measurement_device_type 'Bruker SMART CCD area detector'
_diffrn_measurement_method '600 frames, delta omega = 2 dgr'
_diffrn_radiation_monochromator graphite
_diffrn_radiation_source 'fine-focus sealed tube'
_diffrn_radiation_type MoK\a
_diffrn_radiation_wavelength 0.71073
_diffrn_reflns_av_R_equivalents 0.0574
_diffrn_reflns_av_sigmaI/netI 0.0620
_diffrn_reflns_limit_h_max 12
_diffrn_reflns_limit_h_min -12
_diffrn_reflns_limit_k_max 14
_diffrn_reflns_limit_k_min -14
_diffrn_reflns_limit_l_max 29
_diffrn_reflns_limit_l_min -21
_diffrn_reflns_number 16014
_diffrn_reflns_theta_full 25.10
_diffrn_reflns_theta_max 25.10
_diffrn_reflns_theta_min 1.86
_diffrn_standards_decay_% 0
_diffrn_standards_number 0
_exptl_absorpt_coefficient_mu 1.028
_exptl_absorpt_correction_T_max 0.85
_exptl_absorpt_correction_T_min 0.81
_exptl_absorpt_correction_type numerical
_exptl_absorpt_process_details 'SADABS (Sheldrick, 1996)'
_exptl_crystal_colour brown
_exptl_crystal_density_diffrn 1.610
_exptl_crystal_density_method 'not measured'
_exptl_crystal_description block
_exptl_crystal_F_000 1566
_exptl_crystal_size_max 0.31
_exptl_crystal_size_mid 0.18
_exptl_crystal_size_min 0.15
_refine_diff_density_max 0.724
_refine_diff_density_min -0.467
_refine_ls_extinction_method none
_refine_ls_goodness_of_fit_ref 1.195
_refine_ls_hydrogen_treatment mixed
_refine_ls_matrix_type full
_refine_ls_number_parameters 425
_refine_ls_number_reflns 5517
_refine_ls_number_restraints 8
_refine_ls_restrained_S_all 1.195
_refine_ls_R_factor_all 0.0830
_refine_ls_R_factor_gt 0.0679
_refine_ls_shift/su_max 0.016
_refine_ls_shift/su_mean 0.001
_refine_ls_structure_factor_coef Fsqd
_refine_ls_weighting_details 'calc w=1/[\s^2^(Fo^2^)+(0.0549P)^2^+2.9068P] where P=(Fo^2^+2Fc^2^)/3'
_refine_ls_weighting_scheme calc
_refine_ls_wR_factor_gt 0.1377
_refine_ls_wR_factor_ref 0.1440
_reflns_number_gt 4657
_reflns_number_total 5517
_reflns_threshold_expression I>2\s(I)
_cod_data_source_file hj1033.cif
_cod_data_source_block I
_cod_depositor_comments
;
The following automatic conversions were performed:
'_symmetry_cell_setting' value 'Monoclinic' changed to 'monoclinic'
according to '/home/saulius/struct/CIF-dictionaries/cif_core.dic'
dictionary named 'cif_core.dic' version 2.4.1 from 2010-06-29.

Automatic conversion script
Id: cif_fix_enum 1527 2010-12-29 10:47:43Z saulius 

The following automatic conversions were performed:

'_symmetry_cell_setting' value 'Monoclinic' changed to 'monoclinic'
according to /home/saulius/struct/CIF-dictionaries/cif_core.dic
dictionary named 'cif_core.dic' version 2.4.1 from 2010-06-29.

Automatic conversion script
Id: cif_fix_values 1715 2011-07-08 13:25:40Z adriana 
;
_cod_original_sg_symbol_Hall -p2ybc
_cod_original_sg_symbol_H-M 'P 21/c'
_cod_database_code 2014701
_cod_database_fobs_code 2014701

loop_
_symmetry_equiv_pos_as_xyz
'x, y, z'
'-x, y+1/2, -z+1/2'
'-x, -y, -z'
'x, -y-1/2, z-1/2'

loop_
_atom_site_label
_atom_site_fract_x
_atom_site_fract_y
_atom_site_fract_z
_atom_site_U_iso_or_equiv
_atom_site_adp_type
_atom_site_calc_flag
_atom_site_refinement_flags
_atom_site_occupancy
_atom_site_disorder_assembly
_atom_site_disorder_group
_atom_site_type_symbol
Co1 0.16166(6) 0.77595(5) 0.24691(2) 0.01992(18) Uani d . 1 . . Co
Co2 0.5000 1.0000 0.5000 0.0275(2) Uani d S 1 . . Co
C1 0.0961(5) 0.8055(4) 0.1258(2) 0.0321(12) Uani d . 1 . . C
H1 0.1120 0.7304 0.1263 0.039 Uiso calc R 1 . . H
C2 0.0668(5) 0.8539(4) 0.0773(2) 0.0329(12) Uani d . 1 . . C
H2 0.0626 0.8121 0.0460 0.039 Uiso calc R 1 . . H
C3 0.0431(4) 0.9667(4) 0.07476(19) 0.0283(11) Uani d . 1 . . C
C4 0.0514(5) 1.0220(4) 0.1230(2) 0.0324(12) Uani d . 1 . . C
H4 0.0370 1.0973 0.1235 0.039 Uiso calc R 1 . . H
C5 0.0807(5) 0.9668(4) 0.1703(2) 0.0310(11) Uani d . 1 . . C
H5 0.0849 1.0066 0.2022 0.037 Uiso calc R 1 . . H
C6 0.2395(5) 0.7533(4) 0.36681(19) 0.0362(13) Uani d . 1 . . C
H6 0.2277 0.8289 0.3651 0.043 Uiso calc R 1 . . H
C7 0.2719(6) 0.7071(4) 0.4162(2) 0.0389(13) Uani d . 1 . . C
H7 0.2819 0.7508 0.4467 0.047 Uiso calc R 1 . . H
C8 0.2894(4) 0.5937(4) 0.41973(19) 0.0265(11) Uani d . 1 . . C
C9 0.2726(5) 0.5349(4) 0.37270(19) 0.0298(11) Uani d . 1 . . C
H9 0.2829 0.4591 0.3732 0.036 Uiso calc R 1 . . H
C10 0.2403(4) 0.5881(4) 0.32457(18) 0.0256(10) Uani d . 1 . . C
H10 0.2296 0.5465 0.2933 0.031 Uiso calc R 1 . . H
C11 0.3182(4) 0.5379(4) 0.47104(18) 0.0270(11) Uani d . 1 . . C
H11 0.3097 0.4620 0.4710 0.032 Uiso calc R 1 . . H
C12 0.3552(5) 0.5848(4) 0.51758(19) 0.0307(11) Uani d . 1 . . C
H12 0.3686 0.6603 0.5175 0.037 Uiso calc R 1 . . H
C13 0.3766(5) 0.5279(4) 0.56884(19) 0.0287(11) Uani d . 1 . . C
C14 0.4132(5) 0.5855(4) 0.61518(19) 0.0317(11) Uani d . 1 . . C
H14 0.4279 0.6606 0.6133 0.038 Uiso calc R 1 . . H
C15 0.4283(5) 0.5337(5) 0.6636(2) 0.0381(13) Uani d . 1 . . C
H15 0.4532 0.5736 0.6944 0.046 Uiso calc R 1 . . H
C17 0.3744(5) 0.3666(4) 0.6233(2) 0.0406(13) Uani d . 1 . . C
H17 0.3625 0.2913 0.6266 0.049 Uiso calc R 1 . . H
C18 0.3581(5) 0.4144(4) 0.5745(2) 0.0357(12) Uani d . 1 . . C
H18 0.3344 0.3719 0.5444 0.043 Uiso calc R 1 . . H
C19 0.0118(5) 1.0242(4) 0.02404(19) 0.0314(11) Uani d . 1 . . C
H19 0.0079 1.1004 0.0252 0.038 Uiso calc R 1 . . H
O1 0.0508(3) 0.6368(3) 0.22274(13) 0.0286(8) Uani d . 1 . . O
H1B -0.0270 0.6490 0.2261 0.043 Uiso calc R 1 . . H
H1A 0.0863 0.6052 0.1986 0.043 Uiso d R 1 . . H
O2 0.3202(3) 0.7055(3) 0.20966(13) 0.0344(8) Uani d . 1 . . O
H2B 0.2932 0.6564 0.1893 0.052 Uiso calc R 1 . . H
H2A 0.3890 0.7242 0.2258 0.052 Uiso d R 1 . . H
O3 0.2776(3) 0.9101(2) 0.27277(13) 0.0315(8) Uani d . 1 . . O
H3B 0.3508 0.8885 0.2831 0.047 Uiso calc R 1 . . H
H3A 0.2335 0.9663 0.2702 0.047 Uiso d R 1 . . H
O4 -0.0116(3) 0.8333(3) 0.27725(14) 0.0408(9) Uani d . 1 . . O
H4B -0.0745 0.8131 0.2576 0.061 Uiso calc R 1 . . H
H4A 0.0060 0.8677 0.3051 0.061 Uiso d R 1 . . H
O5 0.6410(4) 0.7879(3) 0.64893(14) 0.0503(10) Uani d . 1 . . O
O6 0.7881(3) 0.8767(3) 0.71377(18) 0.0494(11) Uani d . 1 . . O
O7 0.7452(4) 0.6849(3) 0.72121(16) 0.0487(10) Uani d . 1 . . O
O8 0.5793(3) 0.8159(3) 0.73794(14) 0.0464(10) Uani d . 1 . . O
O9 0.5717(3) 0.8525(3) 0.47054(14) 0.0372(9) Uani d . 1 . . O
H9B 0.6118 0.8192 0.4950 0.056 Uiso calc R 1 . . H
H9A 0.6229 0.8658 0.4475 0.056 Uiso d R 1 . . H
O10 0.5057(4) 1.0756(4) 0.42341(15) 0.0565(12) Uani d . 1 . . O
H10B 0.4370 1.1088 0.4163 0.085 Uiso calc R 1 . . H
H10A 0.5768 1.0637 0.4113 0.085 Uiso d R 1 . . H
O11 0.3104(3) 0.9471(3) 0.48213(14) 0.0366(8) Uani d . 1 . . O
H11B 0.2782 0.9813 0.4562 0.055 Uiso calc R 1 . . H
H11A 0.2682 0.9539 0.5087 0.055 Uiso d R 1 . . H
O12 0.2940(4) -0.0380(3) 0.63901(16) 0.0537(11) Uani d . 1 . . O
O13 0.0740(3) 0.0222(3) 0.64645(14) 0.0397(9) Uani d . 1 . . O
O14 0.1420(4) -0.0409(4) 0.56264(15) 0.0574(12) Uani d . 1 . . O
O15 0.2246(4) 0.1294(3) 0.59775(17) 0.0527(11) Uani d . 1 . . O
O16 0.1755(5) 0.0346(5) 0.39738(19) 0.0684(15) Uani d D 1 . . O
O17 0.0495(6) 0.1771(4) 0.4999(2) 0.0808(17) Uani d D 1 . . O
O18 0.7246(5) 0.7350(4) 0.54571(18) 0.0501(11) Uani d D 1 . . O
O19 0.5339(5) 0.8828(5) 0.2999(3) 0.0830(19) Uani d D 1 . . O
N1 0.1036(4) 0.8586(3) 0.17286(15) 0.0271(9) Uani d . 1 . . N
N2 0.2240(4) 0.6965(3) 0.32120(15) 0.0266(9) Uani d . 1 . . N
N3 0.4074(4) 0.4263(4) 0.66699(17) 0.0370(11) Uani d . 1 . . N
H3N 0.4153 0.3947 0.6979 0.044 Uiso calc R 1 . . H
S1 0.68919(11) 0.78988(9) 0.70511(5) 0.0258(3) Uani d . 1 . . S
S2 0.18357(11) 0.01907(10) 0.61116(5) 0.0278(3) Uani d . 1 . . S
H16A 0.105(4) 0.022(5) 0.387(2) 0.042 Uiso d D 1 . . H
H16B 0.202(6) 0.059(5) 0.3723(19) 0.042 Uiso d D 1 . . H
H17A 0.069(5) 0.150(5) 0.5287(17) 0.042 Uiso d D 1 . . H
H17B 0.034(6) 0.121(4) 0.482(2) 0.042 Uiso d D 1 . . H
H18A 0.791(4) 0.761(5) 0.537(2) 0.042 Uiso d D 1 . . H
H18B 0.715(6) 0.748(5) 0.5755(16) 0.042 Uiso d D 1 . . H
H19A 0.561(6) 0.934(4) 0.284(3) 0.042 Uiso d D 1 . . H
H19B 0.560(5) 0.927(4) 0.322(2) 0.042 Uiso d D 1 . . H

loop_
_atom_site_aniso_label
_atom_site_aniso_U_11
_atom_site_aniso_U_22
_atom_site_aniso_U_33
_atom_site_aniso_U_12
_atom_site_aniso_U_13
_atom_site_aniso_U_23
Co1 0.0177(3) 0.0241(3) 0.0173(3) 0.0009(2) -0.0035(2) 0.0006(3)
Co2 0.0232(5) 0.0319(5) 0.0275(5) 0.0042(4) 0.0019(4) -0.0019(4)
C1 0.038(3) 0.030(3) 0.027(3) -0.004(2) -0.004(2) 0.000(2)
C2 0.042(3) 0.034(3) 0.021(3) -0.007(2) -0.005(2) -0.001(2)
C3 0.020(2) 0.038(3) 0.026(3) 0.000(2) -0.006(2) 0.003(2)
C4 0.031(3) 0.031(3) 0.034(3) 0.005(2) -0.004(2) 0.002(2)
C5 0.035(3) 0.035(3) 0.023(3) 0.008(2) -0.004(2) -0.006(2)
C6 0.060(4) 0.022(2) 0.026(3) 0.006(2) -0.005(3) 0.002(2)
C7 0.058(4) 0.030(3) 0.027(3) 0.005(3) -0.008(3) -0.004(2)
C8 0.023(2) 0.032(3) 0.024(3) 0.003(2) -0.003(2) 0.005(2)
C9 0.029(3) 0.028(2) 0.032(3) 0.005(2) -0.002(2) 0.000(2)
C10 0.030(3) 0.027(2) 0.019(2) 0.002(2) -0.004(2) -0.003(2)
C11 0.028(3) 0.028(2) 0.026(3) 0.001(2) 0.001(2) 0.006(2)
C12 0.035(3) 0.025(2) 0.032(3) 0.001(2) -0.001(2) 0.005(2)
C13 0.024(3) 0.036(3) 0.026(3) 0.005(2) 0.001(2) 0.004(2)
C14 0.036(3) 0.034(3) 0.025(3) -0.002(2) -0.001(2) -0.003(2)
C15 0.039(3) 0.052(3) 0.023(3) 0.002(3) -0.002(2) -0.007(3)
C17 0.050(3) 0.036(3) 0.036(3) 0.004(3) -0.001(3) 0.005(3)
C18 0.049(3) 0.033(3) 0.024(3) 0.003(2) -0.002(2) -0.001(2)
C19 0.026(3) 0.039(3) 0.028(3) 0.001(2) -0.001(2) 0.007(2)
O1 0.0158(16) 0.0341(18) 0.036(2) -0.0008(14) 0.0031(14) -0.0082(16)
O2 0.0192(17) 0.046(2) 0.037(2) 0.0022(15) -0.0059(15) -0.0180(17)
O3 0.0272(19) 0.0264(17) 0.039(2) -0.0014(14) -0.0117(16) -0.0024(17)
O4 0.0239(18) 0.062(3) 0.036(2) 0.0067(18) -0.0029(16) -0.0216(19)
O5 0.051(2) 0.072(3) 0.027(2) 0.018(2) -0.0020(18) 0.004(2)
O6 0.0187(18) 0.0325(19) 0.097(3) -0.0041(15) 0.003(2) -0.001(2)
O7 0.047(2) 0.035(2) 0.062(3) 0.0000(18) -0.016(2) 0.006(2)
O8 0.0216(18) 0.081(3) 0.037(2) -0.0092(19) 0.0034(16) -0.023(2)
O9 0.039(2) 0.037(2) 0.036(2) 0.0047(16) 0.0085(17) -0.0009(17)
O10 0.037(2) 0.092(3) 0.042(2) 0.033(2) 0.0118(19) 0.026(2)
O11 0.0257(18) 0.050(2) 0.034(2) 0.0009(17) 0.0014(15) -0.0061(19)
O12 0.037(2) 0.072(3) 0.053(3) 0.009(2) 0.0061(19) 0.025(2)
O13 0.036(2) 0.047(2) 0.038(2) -0.0005(17) 0.0117(17) -0.0029(18)
O14 0.049(2) 0.086(3) 0.038(2) -0.016(2) 0.011(2) -0.022(2)
O15 0.062(3) 0.038(2) 0.061(3) -0.0076(19) 0.021(2) 0.007(2)
O16 0.042(3) 0.106(4) 0.054(3) -0.027(3) -0.019(2) 0.031(3)
O17 0.094(4) 0.069(3) 0.075(4) 0.008(3) -0.029(3) 0.031(3)
O18 0.061(3) 0.044(2) 0.044(3) 0.002(2) -0.003(2) -0.007(2)
O19 0.048(3) 0.093(4) 0.103(5) 0.007(3) -0.024(3) -0.052(4)
N1 0.025(2) 0.033(2) 0.022(2) 0.0023(17) -0.0060(17) 0.0020(18)
N2 0.028(2) 0.027(2) 0.024(2) 0.0016(17) -0.0039(17) 0.0035(18)
N3 0.035(2) 0.049(3) 0.027(2) 0.007(2) 0.0016(19) 0.015(2)
S1 0.0210(6) 0.0281(6) 0.0278(6) -0.0013(5) -0.0014(5) -0.0002(5)
S2 0.0245(6) 0.0352(7) 0.0239(6) -0.0004(5) 0.0026(5) 0.0049(5)

loop_
_atom_type_symbol
_atom_type_description
_atom_type_scat_dispersion_real
_atom_type_scat_dispersion_imag
_atom_type_scat_source
C C 0.0033 0.0016 'International Tables Vol C Tables 4.2.6.8 and 6.1.1.4'
H H 0.0000 0.0000 'International Tables Vol C Tables 4.2.6.8 and 6.1.1.4'
N N 0.0061 0.0033 'International Tables Vol C Tables 4.2.6.8 and 6.1.1.4'
O O 0.0106 0.0060 'International Tables Vol C Tables 4.2.6.8 and 6.1.1.4'
S S 0.1246 0.1234 'International Tables Vol C Tables 4.2.6.8 and 6.1.1.4'
Co Co 0.3494 0.9721 'International Tables Vol C Tables 4.2.6.8 and 6.1.1.4'

loop_
_geom_angle_atom_site_label_1
_geom_angle_atom_site_label_2
_geom_angle_atom_site_label_3
_geom_angle_site_symmetry_1
_geom_angle_site_symmetry_3
_geom_angle
_geom_angle_publ_flag
O4 Co1 O3 . . 95.94(13) yes
O4 Co1 O1 . . 85.40(13) yes
O3 Co1 O1 . . 177.59(13) yes
O4 Co1 O2 . . 172.56(13) yes
O3 Co1 O2 . . 91.00(13) yes
O1 Co1 O2 . . 87.77(12) yes
O4 Co1 N2 . . 92.72(14) yes
O3 Co1 N2 . . 87.54(14) yes
O1 Co1 N2 . . 90.39(14) yes
O2 Co1 N2 . . 90.27(14) yes
O4 Co1 N1 . . 87.90(14) yes
O3 Co1 N1 . . 90.98(14) yes
O1 Co1 N1 . . 91.08(14) yes
O2 Co1 N1 . . 89.29(14) yes
N2 Co1 N1 . . 178.45(15) yes
O11 Co2 O11 3_676 . 180.0 yes
O11 Co2 O9 3_676 3_676 90.17(13) ?
O11 Co2 O9 . 3_676 89.83(13) ?
O11 Co2 O9 3_676 . 89.83(13) yes
O11 Co2 O9 . . 90.17(13) yes
O9 Co2 O9 3_676 . 180.00(18) yes
O11 Co2 O10 3_676 . 88.64(15) yes
O11 Co2 O10 . . 91.36(15) yes
O9 Co2 O10 3_676 . 88.60(15) yes
O9 Co2 O10 . . 91.40(15) yes
O11 Co2 O10 3_676 3_676 91.36(15) ?
O11 Co2 O10 . 3_676 88.64(15) ?
O9 Co2 O10 3_676 3_676 91.40(15) ?
O9 Co2 O10 . 3_676 88.60(15) ?
O10 Co2 O10 . 3_676 180.0000(10) yes
N1 C1 C2 . . 124.6(5) ?
N1 C1 H1 . . 117.7 ?
C2 C1 H1 . . 117.7 ?
C1 C2 C3 . . 119.5(5) ?
C1 C2 H2 . . 120.2 ?
C3 C2 H2 . . 120.2 ?
C4 C3 C2 . . 116.2(5) ?
C4 C3 C19 . . 121.2(4) ?
C2 C3 C19 . . 122.5(5) ?
C5 C4 C3 . . 120.6(5) ?
C5 C4 H4 . . 119.7 ?
C3 C4 H4 . . 119.7 ?
N1 C5 C4 . . 123.3(5) ?
N1 C5 H5 . . 118.4 ?
C4 C5 H5 . . 118.4 ?
N2 C6 C7 . . 124.1(4) ?
N2 C6 H6 . . 117.9 ?
C7 C6 H6 . . 117.9 ?
C6 C7 C8 . . 119.0(5) ?
C6 C7 H7 . . 120.5 ?
C8 C7 H7 . . 120.5 ?
C9 C8 C7 . . 116.9(4) ?
C9 C8 C11 . . 120.7(4) ?
C7 C8 C11 . . 122.3(5) ?
C8 C9 C10 . . 120.3(4) ?
C8 C9 H9 . . 119.8 ?
C10 C9 H9 . . 119.8 ?
N2 C10 C9 . . 122.7(4) ?
N2 C10 H10 . . 118.7 ?
C9 C10 H10 . . 118.7 ?
C12 C11 C8 . . 126.5(4) ?
C12 C11 H11 . . 116.7 ?
C8 C11 H11 . . 116.7 ?
C11 C12 C13 . . 125.5(4) ?
C11 C12 H12 . . 117.3 ?
C13 C12 H12 . . 117.3 ?
C14 C13 C18 . . 116.5(5) ?
C14 C13 C12 . . 120.6(4) ?
C18 C13 C12 . . 122.9(5) ?
C15 C14 C13 . . 121.0(5) ?
C15 C14 H14 . . 119.5 ?
C13 C14 H14 . . 119.5 ?
N3 C15 C14 . . 120.2(5) ?
N3 C15 H15 . . 119.9 ?
C14 C15 H15 . . 119.9 ?
N3 C17 C18 . . 120.7(5) ?
N3 C17 H17 . . 119.6 ?
C18 C17 H17 . . 119.6 ?
C17 C18 C13 . . 120.4(5) ?
C17 C18 H18 . . 119.8 ?
C13 C18 H18 . . 119.8 ?
C19 C19 C3 3_575 . 125.2(6) ?
C19 C19 H19 3_575 . 117.4 ?
C3 C19 H19 . . 117.4 ?
Co1 O1 H1B . . 109.5 ?
Co1 O1 H1A . . 109.4 ?
H1B O1 H1A . . 129.9 ?
Co1 O2 H2B . . 109.5 ?
Co1 O2 H2A . . 109.4 ?
H2B O2 H2A . . 138.5 ?
Co1 O3 H3B . . 109.5 ?
Co1 O3 H3A . . 109.3 ?
H3B O3 H3A . . 141.2 ?
Co1 O4 H4B . . 109.5 ?
Co1 O4 H4A . . 109.5 ?
H4B O4 H4A . . 141.0 ?
Co2 O9 H9B . . 109.5 ?
Co2 O9 H9A . . 109.4 ?
H9B O9 H9A . . 108.1 ?
Co2 O10 H10B . . 109.5 ?
Co2 O10 H10A . . 109.5 ?
H10B O10 H10A . . 140.9 ?
Co2 O11 H11B . . 109.5 ?
Co2 O11 H11A . . 109.4 ?
H11B O11 H11A . . 112.5 ?
H16A O16 H16B . . 100(6) ?
H17A O17 H17B . . 100(6) ?
H18A O18 H18B . . 111(7) ?
H19A O19 H19B . . 73(5) ?
C1 N1 C5 . . 115.8(4) ?
C1 N1 Co1 . . 121.6(3) ?
C5 N1 Co1 . . 122.5(3) ?
C6 N2 C10 . . 117.0(4) ?
C6 N2 Co1 . . 120.9(3) ?
C10 N2 Co1 . . 121.9(3) ?
C15 N3 C17 . . 121.1(5) ?
C15 N3 H3N . . 119.4 ?
C17 N3 H3N . . 119.4 ?
O7 S1 O5 . . 110.8(2) ?
O7 S1 O8 . . 109.8(2) ?
O5 S1 O8 . . 108.6(2) ?
O7 S1 O6 . . 109.9(2) ?
O5 S1 O6 . . 109.8(3) ?
O8 S1 O6 . . 107.9(2) ?
O14 S2 O15 . . 110.2(3) ?
O14 S2 O12 . . 109.3(3) ?
O15 S2 O12 . . 108.9(3) ?
O14 S2 O13 . . 108.7(2) ?
O15 S2 O13 . . 110.9(2) ?
O12 S2 O13 . . 108.8(2) ?

loop_
_geom_bond_atom_site_label_1
_geom_bond_atom_site_label_2
_geom_bond_site_symmetry_2
_geom_bond_distance
_geom_bond_publ_flag
Co1 O4 . 2.095(3) yes
Co1 O3 . 2.096(3) yes
Co1 O1 . 2.106(3) yes
Co1 O2 . 2.107(3) yes
Co1 N2 . 2.151(4) yes
Co1 N1 . 2.153(4) yes
Co2 O11 3_676 2.065(3) ?
Co2 O11 . 2.065(3) yes
Co2 O9 3_676 2.094(3) ?
Co2 O9 . 2.094(3) yes
Co2 O10 . 2.127(4) yes
Co2 O10 3_676 2.127(4) ?
C1 N1 . 1.339(6) ?
C1 C2 . 1.362(7) ?
C1 H1 . 0.9300 ?
C2 C3 . 1.397(7) ?
C2 H2 . 0.9300 ?
C3 C4 . 1.377(7) ?
C3 C19 . 1.464(6) ?
C4 C5 . 1.375(7) ?
C4 H4 . 0.9300 ?
C5 N1 . 1.341(6) ?
C5 H5 . 0.9300 ?
C6 N2 . 1.333(6) ?
C6 C7 . 1.374(7) ?
C6 H6 . 0.9300 ?
C7 C8 . 1.396(7) ?
C7 H7 . 0.9300 ?
C8 C9 . 1.376(7) ?
C8 C11 . 1.462(6) ?
C9 C10 . 1.385(6) ?
C9 H9 . 0.9300 ?
C10 N2 . 1.333(6) ?
C10 H10 . 0.9300 ?
C11 C12 . 1.327(6) ?
C11 H11 . 0.9300 ?
C12 C13 . 1.459(6) ?
C12 H12 . 0.9300 ?
C13 C14 . 1.383(7) ?
C13 C18 . 1.405(7) ?
C14 C15 . 1.363(7) ?
C14 H14 . 0.9300 ?
C15 N3 . 1.330(7) ?
C15 H15 . 0.9300 ?
C17 N3 . 1.334(7) ?
C17 C18 . 1.352(7) ?
C17 H17 . 0.9300 ?
C18 H18 . 0.9300 ?
C19 C19 3_575 1.345(9) ?
C19 H19 . 0.9300 ?
O1 H1B . 0.8200 ?
O1 H1A . 0.8202 ?
O2 H2B . 0.8200 ?
O2 H2A . 0.8201 ?
O3 H3B . 0.8200 ?
O3 H3A . 0.8200 ?
O4 H4B . 0.8200 ?
O4 H4A . 0.8200 ?
O5 S1 . 1.455(4) ?
O6 S1 . 1.471(3) ?
O7 S1 . 1.448(4) ?
O8 S1 . 1.470(3) ?
O9 H9B . 0.8200 ?
O9 H9A . 0.8201 ?
O10 H10B . 0.8200 ?
O10 H10A . 0.8200 ?
O11 H11B . 0.8200 ?
O11 H11A . 0.8200 ?
O12 S2 . 1.462(4) ?
O13 S2 . 1.473(3) ?
O14 S2 . 1.453(4) ?
O15 S2 . 1.454(4) ?
O16 H16A . 0.76(4) ?
O16 H16B . 0.76(4) ?
O17 H17A . 0.80(4) ?
O17 H17B . 0.82(4) ?
O18 H18A . 0.79(4) ?
O18 H18B . 0.77(4) ?
O19 H19A . 0.81(4) ?
O19 H19B . 0.80(4) ?
N3 H3N . 0.8600 ?

loop_
_geom_hbond_atom_site_label_D
_geom_hbond_atom_site_label_H
_geom_hbond_atom_site_label_A
_geom_hbond_site_symmetry_A
_geom_hbond_distance_DH
_geom_hbond_distance_HA
_geom_hbond_distance_DA
_geom_hbond_angle_DHA
O1 H1B O6 4_475 0.82 1.92 2.688(4) 155
O1 H1A O13 4_565 0.82 2.02 2.738(5) 145
O2 H2B O12 4_565 0.82 1.91 2.699(5) 160
O2 H2A O8 4_575 0.82 2.01 2.711(4) 143
O3 H3B O19 . 0.82 1.89 2.686(6) 162
O3 H3A O6 3_676 0.82 1.97 2.711(5) 150
O4 H4B O7 4_475 0.82 2.00 2.781(5) 159
O4 H4A O13 3_566 0.82 2.02 2.703(5) 141
O9 H9B O18 . 0.82 1.95 2.761(6) 172
O10 H10B O5 3_676 0.82 2.17 2.813(5) 136
O10 H10A O12 3_666 0.82 1.91 2.698(5) 161
O11 H11B O16 1_565 0.82 1.86 2.669(6) 167
O11 H11A O14 1_565 0.82 1.93 2.739(5) 169
N3 H3N O8 2_646 0.86 1.87 2.723(5) 174
O16 H16A O13 3_556 0.76(4) 2.04(4) 2.797(6) 174(6)
O16 H16B O6 3_666 0.76(4) 2.30(4) 3.024(6) 161(6)
O17 H17A O15 . 0.80(4) 2.28(5) 2.987(7) 147(5)
O17 H17B O14 3_556 0.82(4) 2.28(5) 2.936(7) 138(6)
O18 H18A O17 3_666 0.79(4) 2.07(4) 2.855(8) 170(6)
O18 H18B O5 . 0.77(4) 2.09(4) 2.844(6) 166(6)
O19 H19B O12 3_666 0.80(4) 2.20(5) 2.939(7) 155(6)

loop_
_geom_torsion_atom_site_label_1
_geom_torsion_atom_site_label_2
_geom_torsion_atom_site_label_3
_geom_torsion_atom_site_label_4
_geom_torsion_site_symmetry_4
_geom_torsion
N1 C1 C2 C3 . 0.4(8)
C1 C2 C3 C4 . 0.0(7)
C1 C2 C3 C19 . 179.7(4)
C2 C3 C4 C5 . -0.4(7)
C19 C3 C4 C5 . 179.9(4)
C3 C4 C5 N1 . 0.5(8)
N2 C6 C7 C8 . -0.3(9)
C6 C7 C8 C9 . -0.1(8)
C6 C7 C8 C11 . -177.2(5)
C7 C8 C9 C10 . 0.3(7)
C11 C8 C9 C10 . 177.5(4)
C8 C9 C10 N2 . -0.1(7)
C9 C8 C11 C12 . 169.4(5)
C7 C8 C11 C12 . -13.6(8)
C8 C11 C12 C13 . 176.5(4)
C11 C12 C13 C14 . -179.0(5)
C11 C12 C13 C18 . -0.9(8)
C18 C13 C14 C15 . -0.9(7)
C12 C13 C14 C15 . 177.3(5)
C13 C14 C15 N3 . -0.2(8)
N3 C17 C18 C13 . 0.5(8)
C14 C13 C18 C17 . 0.8(7)
C12 C13 C18 C17 . -177.4(5)
C4 C3 C19 C19 3_575 -172.6(6)
C2 C3 C19 C19 3_575 7.7(9)
C2 C1 N1 C5 . -0.4(7)
C2 C1 N1 Co1 . -176.4(4)
C4 C5 N1 C1 . -0.1(7)
C4 C5 N1 Co1 . 175.9(4)
O4 Co1 N1 C1 . -125.8(4)
O3 Co1 N1 C1 . 138.3(4)
O1 Co1 N1 C1 . -40.5(4)
O2 Co1 N1 C1 . 47.3(4)
N2 Co1 N1 C1 . 121(5)
O4 Co1 N1 C5 . 58.4(4)
O3 Co1 N1 C5 . -37.5(4)
O1 Co1 N1 C5 . 143.8(4)
O2 Co1 N1 C5 . -128.5(4)
N2 Co1 N1 C5 . -55(6)
C7 C6 N2 C10 . 0.5(8)
C7 C6 N2 Co1 . 176.2(4)
C9 C10 N2 C6 . -0.3(7)
C9 C10 N2 Co1 . -175.9(3)
O4 Co1 N2 C6 . -58.2(4)
O3 Co1 N2 C6 . 37.7(4)
O1 Co1 N2 C6 . -143.6(4)
O2 Co1 N2 C6 . 128.7(4)
N1 Co1 N2 C6 . 55(6)
O4 Co1 N2 C10 . 117.3(4)
O3 Co1 N2 C10 . -146.9(4)
O1 Co1 N2 C10 . 31.9(4)
O2 Co1 N2 C10 . -55.9(4)
N1 Co1 N2 C10 . -129(5)
C14 C15 N3 C17 . 1.5(8)
C18 C17 N3 C15 . -1.7(8)
